data_4078629
loop_
_publ_author_name
'Suess, Daniel L. M.'
'Peters, Jonas C.'

_publ_section_title
;
 Late-Metal Diphosphinosulfinyl S(O)P2Pincer-type Complexes
;
_journal_issue 15
_journal_name_full Organometallics
_journal_page_first 5213
_journal_paper_doi 10.1021/om3001229
_journal_volume 31
_journal_year 2012
_chemical_formula_sum 'C40 H36 Cl Ir O2 P2 S'
_chemical_formula_weight 870.34
_chemical_name_systematic
; 
 ? 
;
_space_group_IT_number 2
_symmetry_cell_setting triclinic
_symmetry_space_group_name_Hall '-P 1'
_symmetry_space_group_name_H-M 'P -1'
_atom_sites_solution_hydrogens geom
_atom_sites_solution_primary direct
_atom_sites_solution_secondary difmap
_audit_creation_method SHELXL-97
_cell_angle_alpha 94.60
_cell_angle_beta 92.44
_cell_angle_gamma 113.23
_cell_formula_units_Z 2
_cell_length_a 10.1433(3)
_cell_length_b 10.4097(3)
_cell_length_c 17.6886(4)
_cell_measurement_reflns_used 9802
_cell_measurement_temperature 100(2)
_cell_measurement_theta_max 32.04
_cell_measurement_theta_min 2.19
_cell_volume 1705.15(8)
_computing_cell_refinement 'Bruker SAINT'
_computing_data_collection 'Bruker APEX2'
_computing_data_reduction 'Bruker SAINT'
_computing_molecular_graphics 'Bruker SHELXTL'
_computing_publication_material 'Bruker SHELXTL'
_computing_structure_refinement 'SHELXL-97 (Sheldrick, 2008)'
_computing_structure_solution 'SHELXS-97 (Sheldrick, 2008)'
_diffrn_ambient_temperature 100(2)
_diffrn_detector_area_resol_mean 8.3
_diffrn_measured_fraction_theta_full 0.997
_diffrn_measured_fraction_theta_max 0.997
_diffrn_measurement_device_type 'Bruker APEX-II CCD'
_diffrn_measurement_method '\f and \w scans'
_diffrn_radiation_monochromator graphite
_diffrn_radiation_source 'fine-focus sealed tube'
_diffrn_radiation_type MoK\a
_diffrn_radiation_wavelength 0.71073
_diffrn_reflns_av_R_equivalents 0.0320
_diffrn_reflns_av_sigmaI/netI 0.0280
_diffrn_reflns_limit_h_max 13
_diffrn_reflns_limit_h_min -13
_diffrn_reflns_limit_k_max 14
_diffrn_reflns_limit_k_min -14
_diffrn_reflns_limit_l_max 24
_diffrn_reflns_limit_l_min -16
_diffrn_reflns_number 34905
_diffrn_reflns_theta_full 29.13
_diffrn_reflns_theta_max 29.13
_diffrn_reflns_theta_min 2.14
_exptl_absorpt_coefficient_mu 4.185
_exptl_absorpt_correction_T_max 0.7874
_exptl_absorpt_correction_T_min 0.4461
_exptl_absorpt_correction_type multi-scan
_exptl_absorpt_process_details 'SADABS v2008/1 (Bruker-AXS, 2008)'
_exptl_crystal_colour yellow
_exptl_crystal_density_diffrn 1.695
_exptl_crystal_density_meas ?
_exptl_crystal_density_method 'not measured'
_exptl_crystal_description block
_exptl_crystal_F_000 864
_exptl_crystal_size_max 0.23
_exptl_crystal_size_mid 0.15
_exptl_crystal_size_min 0.06
_refine_diff_density_max 1.303
_refine_diff_density_min -0.791
_refine_diff_density_rms 0.095
_refine_ls_extinction_method none
_refine_ls_goodness_of_fit_ref 1.030
_refine_ls_hydrogen_treatment constr
_refine_ls_matrix_type full
_refine_ls_number_parameters 424
_refine_ls_number_reflns 9155
_refine_ls_number_restraints 0
_refine_ls_restrained_S_all 1.030
_refine_ls_R_factor_all 0.0211
_refine_ls_R_factor_gt 0.0195
_refine_ls_shift/su_max 0.002
_refine_ls_shift/su_mean 0.000
_refine_ls_structure_factor_coef Fsqd
_refine_ls_weighting_details 'calc w=1/[\s^2^(Fo^2^)+(0.0185P)^2^+1.8569P] where P=(Fo^2^+2Fc^2^)/3'
_refine_ls_weighting_scheme calc
_refine_ls_wR_factor_gt 0.0466
_refine_ls_wR_factor_ref 0.0473
_reflns_number_gt 8726
_reflns_number_total 9155
_reflns_threshold_expression >2sigma(I)
_cod_data_source_file om3001229_si_002.cif
_cod_data_source_block (SOP2)IrCl
_cod_depositor_comments
;
The following automatic conversions were performed:

'_symmetry_cell_setting' value 'Triclinic' changed to 'triclinic'
according to /home/saulius/struct/CIF-dictionaries/cif_core.dic
dictionary named 'cif_core.dic' version 2.4.2 from 2011-04-26.

Automatic conversion script
Id: cif_fix_values 1891 2012-01-12 08:04:46Z andrius 

The following automatic conversions were performed:

'_exptl_crystal_density_meas' value 'not measured' was changed to '?'
- the value is perceived as not measured.

Automatic conversion script
Id: cif_fix_values 3008 2015-01-20 13:52:24Z robertas 
;
_cod_original_cell_volume 1705.13(8)
_cod_original_sg_symbol_H-M P-1
_cod_database_code 4078629

loop_
_symmetry_equiv_pos_as_xyz
'x, y, z'
'-x, -y, -z'

loop_
_atom_site_label
_atom_site_type_symbol
_atom_site_fract_x
_atom_site_fract_y
_atom_site_fract_z
_atom_site_U_iso_or_equiv
_atom_site_adp_type
_atom_site_occupancy
_atom_site_symmetry_multiplicity
_atom_site_calc_flag
_atom_site_refinement_flags
Ir1 Ir 1.157181(8) 0.379421(8) 0.275323(4) 0.00894(3) Uani 1 1 d .
S1 S 1.08011(5) 0.18569(5) 0.20346(3) 0.00984(9) Uani 1 1 d .
Cl1 Cl 1.24114(6) 0.58869(5) 0.35839(3) 0.01557(10) Uani 1 1 d .
P2 P 1.08313(6) 0.24015(5) 0.37133(3) 0.01104(10) Uani 1 1 d .
P1 P 1.26929(5) 0.48687(5) 0.17608(3) 0.00967(9) Uani 1 1 d .
O1 O 0.92809(15) 0.10793(16) 0.17224(9) 0.0145(3) Uani 1 1 d .
C13 C 1.1037(2) 0.0807(2) 0.33532(12) 0.0127(4) Uani 1 1 d .
C14 C 1.1173(2) 0.0610(2) 0.25717(12) 0.0112(4) Uani 1 1 d .
C25 C 1.4596(2) 0.6012(2) 0.19230(12) 0.0120(4) Uani 1 1 d .
C19 C 1.1797(2) 0.2069(2) 0.11984(12) 0.0111(4) Uani 1 1 d .
C20 C 1.2649(2) 0.3443(2) 0.10676(12) 0.0113(4) Uani 1 1 d .
C24 C 1.1540(2) 0.0944(2) 0.06427(12) 0.0140(4) Uani 1 1 d .
H24 H 1.0909 0.0019 0.0725 0.017 Uiso 1 1 calc R
C31 C 1.1894(2) 0.5819(2) 0.12019(12) 0.0119(4) Uani 1 1 d .
C15 C 1.1449(2) -0.0524(2) 0.22625(13) 0.0145(4) Uani 1 1 d .
H15 H 1.1527 -0.0659 0.1731 0.017 Uiso 1 1 calc R
C23 C 1.2211(2) 0.1189(2) -0.00305(12) 0.0154(4) Uani 1 1 d .
H23 H 1.2063 0.0426 -0.0404 0.018 Uiso 1 1 calc R
C16 C 1.1610(2) -0.1460(2) 0.27461(13) 0.0174(4) Uani 1 1 d .
H16 H 1.1814 -0.2228 0.2542 0.021 Uiso 1 1 calc R
C7 C 1.1903(2) 0.2918(2) 0.46226(12) 0.0139(4) Uani 1 1 d .
C30 C 1.5616(2) 0.5426(2) 0.19007(12) 0.0151(4) Uani 1 1 d .
H30 H 1.5320 0.4443 0.1776 0.018 Uiso 1 1 calc R
C32 C 1.0407(2) 0.5421(2) 0.12163(13) 0.0150(4) Uani 1 1 d .
H32 H 0.9878 0.4724 0.1529 0.018 Uiso 1 1 calc R
C36 C 1.2661(2) 0.6867(2) 0.07492(13) 0.0164(4) Uani 1 1 d .
H36 H 1.3670 0.7143 0.0730 0.020 Uiso 1 1 calc R
C18 C 1.1179(2) -0.0154(2) 0.38242(13) 0.0165(4) Uani 1 1 d .
H18 H 1.1075 -0.0039 0.4353 0.020 Uiso 1 1 calc R
C12 C 1.1350(3) 0.3181(2) 0.52948(13) 0.0176(4) Uani 1 1 d .
H12 H 1.0380 0.3090 0.5289 0.021 Uiso 1 1 calc R
C1 C 0.8990(2) 0.1897(2) 0.39674(12) 0.0136(4) Uani 1 1 d .
C22 C 1.3101(2) 0.2556(2) -0.01584(13) 0.0158(4) Uani 1 1 d .
H22 H 1.3570 0.2722 -0.0616 0.019 Uiso 1 1 calc R
C21 C 1.3303(2) 0.3672(2) 0.03815(12) 0.0139(4) Uani 1 1 d .
H21 H 1.3891 0.4603 0.0285 0.017 Uiso 1 1 calc R
C26 C 1.5043(2) 0.7463(2) 0.21225(13) 0.0167(4) Uani 1 1 d .
H26 H 1.4353 0.7866 0.2157 0.020 Uiso 1 1 calc R
C6 C 0.8534(3) 0.2984(2) 0.41355(14) 0.0187(4) Uani 1 1 d .
H6 H 0.9179 0.3930 0.4108 0.022 Uiso 1 1 calc R
C2 C 0.8024(2) 0.0506(2) 0.39904(13) 0.0169(4) Uani 1 1 d .
H2 H 0.8322 -0.0241 0.3878 0.020 Uiso 1 1 calc R
C33 C 0.9700(2) 0.6040(2) 0.07759(13) 0.0177(4) Uani 1 1 d .
H33 H 0.8687 0.5747 0.0779 0.021 Uiso 1 1 calc R
C34 C 1.0468(3) 0.7081(2) 0.03330(13) 0.0188(4) Uani 1 1 d .
H34 H 0.9984 0.7505 0.0033 0.023 Uiso 1 1 calc R
C8 C 1.3341(3) 0.3079(3) 0.46409(14) 0.0193(4) Uani 1 1 d .
H8 H 1.3737 0.2926 0.4182 0.023 Uiso 1 1 calc R
C29 C 1.7072(2) 0.6285(3) 0.20607(13) 0.0188(4) Uani 1 1 d .
H29 H 1.7766 0.5883 0.2049 0.023 Uiso 1 1 calc R
C35 C 1.1946(3) 0.7503(2) 0.03286(14) 0.0198(5) Uani 1 1 d .
H35 H 1.2475 0.8235 0.0035 0.024 Uiso 1 1 calc R
C11 C 1.2216(3) 0.3580(3) 0.59777(14) 0.0225(5) Uani 1 1 d .
H11 H 1.1833 0.3761 0.6436 0.027 Uiso 1 1 calc R
C4 C 0.6186(3) 0.1306(3) 0.43589(15) 0.0240(5) Uani 1 1 d .
H4 H 0.5233 0.1105 0.4494 0.029 Uiso 1 1 calc R
C9 C 1.4191(3) 0.3461(3) 0.53217(14) 0.0210(5) Uani 1 1 d .
H9 H 1.5160 0.3550 0.5329 0.025 Uiso 1 1 calc R
C10 C 1.3633(3) 0.3714(2) 0.59924(13) 0.0207(5) Uani 1 1 d .
H10 H 1.4217 0.3977 0.6459 0.025 Uiso 1 1 calc R
C17 C 1.1474(3) -0.1279(2) 0.35206(14) 0.0182(4) Uani 1 1 d .
H17 H 1.1582 -0.1923 0.3844 0.022 Uiso 1 1 calc R
C28 C 1.7512(2) 0.7722(3) 0.22372(13) 0.0211(5) Uani 1 1 d .
H28 H 1.8507 0.8306 0.2337 0.025 Uiso 1 1 calc R
C27 C 1.6502(3) 0.8307(2) 0.22687(14) 0.0210(5) Uani 1 1 d .
H27 H 1.6808 0.9292 0.2391 0.025 Uiso 1 1 calc R
C3 C 0.6617(3) 0.0215(3) 0.41790(15) 0.0225(5) Uani 1 1 d .
H3 H 0.5954 -0.0732 0.4184 0.027 Uiso 1 1 calc R
C5 C 0.7146(3) 0.2693(3) 0.43423(15) 0.0228(5) Uani 1 1 d .
H5 H 0.6855 0.3440 0.4472 0.027 Uiso 1 1 calc R
O2 O 0.4542(3) 0.0423(3) 0.17269(16) 0.0522(6) Uani 1 1 d .
C39 C 0.6708(3) 0.2330(3) 0.14778(18) 0.0325(6) Uani 1 1 d .
H39A H 0.7670 0.2376 0.1362 0.039 Uiso 1 1 calc R
H39B H 0.6548 0.3109 0.1260 0.039 Uiso 1 1 calc R
C38 C 0.6562(3) 0.2390(3) 0.23230(17) 0.0325(6) Uani 1 1 d .
H38A H 0.6837 0.3368 0.2553 0.039 Uiso 1 1 calc R
H38B H 0.7159 0.1972 0.2582 0.039 Uiso 1 1 calc R
C37 C 0.4955(3) 0.1510(3) 0.23642(18) 0.0369(7) Uani 1 1 d .
H37A H 0.4781 0.1087 0.2851 0.044 Uiso 1 1 calc R
H37B H 0.4397 0.2100 0.2322 0.044 Uiso 1 1 calc R
C40 C 0.5526(3) 0.0905(4) 0.1173(2) 0.0447(8) Uani 1 1 d .
H40A H 0.5022 0.0999 0.0703 0.054 Uiso 1 1 calc R
H40B H 0.5958 0.0219 0.1048 0.054 Uiso 1 1 calc R

loop_
_atom_site_aniso_label
_atom_site_aniso_U_11
_atom_site_aniso_U_22
_atom_site_aniso_U_33
_atom_site_aniso_U_23
_atom_site_aniso_U_13
_atom_site_aniso_U_12
Ir1 0.01079(4) 0.00861(4) 0.00724(4) 0.00074(3) 0.00108(3) 0.00368(3)
S1 0.0101(2) 0.0096(2) 0.0087(2) 0.00081(17) 0.00135(17) 0.00281(17)
Cl1 0.0246(3) 0.0100(2) 0.0119(2) -0.00206(17) -0.00208(19) 0.00761(19)
P2 0.0141(2) 0.0111(2) 0.0085(2) 0.00164(18) 0.00260(19) 0.00528(19)
P1 0.0098(2) 0.0090(2) 0.0091(2) 0.00124(18) 0.00061(18) 0.00264(18)
O1 0.0104(7) 0.0143(7) 0.0150(8) -0.0008(6) -0.0011(6) 0.0017(6)
C13 0.0145(9) 0.0104(9) 0.0135(10) 0.0012(7) 0.0033(8) 0.0051(8)
C14 0.0093(8) 0.0108(9) 0.0122(10) 0.0027(7) 0.0013(7) 0.0022(7)
C25 0.0114(9) 0.0127(9) 0.0084(9) 0.0015(7) 0.0006(7) 0.0011(7)
C19 0.0110(9) 0.0134(9) 0.0084(9) 0.0009(7) 0.0005(7) 0.0044(7)
C20 0.0113(9) 0.0137(9) 0.0088(9) 0.0006(7) -0.0005(7) 0.0051(7)
C24 0.0168(10) 0.0128(9) 0.0107(10) 0.0000(7) -0.0011(8) 0.0047(8)
C31 0.0155(9) 0.0107(9) 0.0094(9) -0.0004(7) 0.0005(7) 0.0055(8)
C15 0.0165(10) 0.0138(9) 0.0131(10) -0.0003(8) 0.0020(8) 0.0062(8)
C23 0.0205(10) 0.0166(10) 0.0102(10) -0.0024(8) 0.0003(8) 0.0094(8)
C16 0.0224(11) 0.0146(10) 0.0185(11) 0.0022(8) 0.0038(9) 0.0108(9)
C7 0.0199(10) 0.0110(9) 0.0102(10) 0.0018(7) 0.0013(8) 0.0054(8)
C30 0.0152(10) 0.0180(10) 0.0104(10) 0.0018(8) 0.0005(8) 0.0047(8)
C32 0.0155(10) 0.0167(10) 0.0130(10) 0.0022(8) 0.0019(8) 0.0063(8)
C36 0.0162(10) 0.0155(10) 0.0164(11) 0.0037(8) 0.0015(8) 0.0046(8)
C18 0.0223(11) 0.0158(10) 0.0132(10) 0.0046(8) 0.0041(8) 0.0088(9)
C12 0.0200(10) 0.0222(11) 0.0121(10) 0.0012(8) 0.0012(8) 0.0102(9)
C1 0.0159(10) 0.0155(10) 0.0097(10) 0.0022(7) 0.0034(8) 0.0062(8)
C22 0.0176(10) 0.0217(11) 0.0098(10) 0.0028(8) 0.0028(8) 0.0093(9)
C21 0.0130(9) 0.0142(10) 0.0131(10) 0.0034(8) 0.0016(8) 0.0035(8)
C26 0.0173(10) 0.0138(10) 0.0168(11) 0.0009(8) 0.0004(8) 0.0041(8)
C6 0.0217(11) 0.0173(10) 0.0192(11) 0.0028(8) 0.0067(9) 0.0093(9)
C2 0.0188(10) 0.0153(10) 0.0167(11) 0.0030(8) 0.0046(8) 0.0063(8)
C33 0.0174(10) 0.0229(11) 0.0160(11) -0.0012(9) -0.0011(8) 0.0121(9)
C34 0.0265(12) 0.0183(10) 0.0155(11) -0.0004(8) -0.0039(9) 0.0142(9)
C8 0.0203(11) 0.0241(11) 0.0137(11) 0.0018(9) 0.0032(8) 0.0090(9)
C29 0.0132(10) 0.0302(12) 0.0122(10) 0.0022(9) 0.0011(8) 0.0079(9)
C35 0.0248(11) 0.0166(10) 0.0178(11) 0.0060(9) 0.0012(9) 0.0073(9)
C11 0.0289(12) 0.0301(13) 0.0100(10) 0.0003(9) 0.0023(9) 0.0136(11)
C4 0.0205(11) 0.0328(13) 0.0223(13) 0.0076(10) 0.0104(9) 0.0127(10)
C9 0.0188(11) 0.0250(12) 0.0182(12) 0.0020(9) -0.0010(9) 0.0081(9)
C10 0.0266(12) 0.0220(11) 0.0115(11) 0.0012(9) -0.0023(9) 0.0082(10)
C17 0.0240(11) 0.0157(10) 0.0185(11) 0.0056(8) 0.0048(9) 0.0106(9)
C28 0.0124(10) 0.0274(12) 0.0139(11) 0.0034(9) -0.0006(8) -0.0023(9)
C27 0.0215(11) 0.0150(10) 0.0178(11) -0.0007(8) -0.0021(9) -0.0011(9)
C3 0.0197(11) 0.0204(11) 0.0243(13) 0.0055(9) 0.0065(9) 0.0038(9)
C5 0.0231(12) 0.0266(12) 0.0248(13) 0.0046(10) 0.0091(10) 0.0154(10)
O2 0.0433(13) 0.0479(14) 0.0518(16) -0.0053(12) 0.0104(11) 0.0051(11)
C39 0.0261(13) 0.0360(15) 0.0361(16) 0.0056(12) 0.0097(12) 0.0120(12)
C38 0.0326(14) 0.0332(15) 0.0336(16) 0.0006(12) -0.0044(12) 0.0163(12)
C37 0.0369(16) 0.0383(16) 0.0322(16) 0.0073(13) 0.0062(13) 0.0106(13)
C40 0.0323(16) 0.052(2) 0.0382(19) 0.0026(15) -0.0004(13) 0.0046(14)

loop_
_atom_type_symbol
_atom_type_description
_atom_type_scat_dispersion_real
_atom_type_scat_dispersion_imag
_atom_type_scat_source
C C 0.0033 0.0016 'International Tables Vol C Tables 4.2.6.8 and 6.1.1.4'
H H 0.0000 0.0000 'International Tables Vol C Tables 4.2.6.8 and 6.1.1.4'
O O 0.0106 0.0060 'International Tables Vol C Tables 4.2.6.8 and 6.1.1.4'
P P 0.1023 0.0942 'International Tables Vol C Tables 4.2.6.8 and 6.1.1.4'
S S 0.1246 0.1234 'International Tables Vol C Tables 4.2.6.8 and 6.1.1.4'
Cl Cl 0.1484 0.1585 'International Tables Vol C Tables 4.2.6.8 and 6.1.1.4'
Ir Ir -1.4442 7.9887 'International Tables Vol C Tables 4.2.6.8 and 6.1.1.4'

loop_
_geom_angle_atom_site_label_1
_geom_angle_atom_site_label_2
_geom_angle_atom_site_label_3
_geom_angle
S1 Ir1 P1 87.985(19)
S1 Ir1 P2 84.687(19)
P1 Ir1 P2 164.779(19)
S1 Ir1 Cl1 177.972(18)
P1 Ir1 Cl1 93.879(19)
P2 Ir1 Cl1 93.315(19)
O1 S1 C19 103.41(9)
O1 S1 C14 103.96(9)
C19 S1 C14 108.02(9)
O1 S1 Ir1 124.35(7)
C19 S1 Ir1 109.81(7)
C14 S1 Ir1 106.36(7)
C1 P2 C7 104.25(10)
C1 P2 C13 107.67(10)
C7 P2 C13 103.36(10)
C1 P2 Ir1 118.52(7)
C7 P2 Ir1 118.89(7)
C13 P2 Ir1 102.69(7)
C25 P1 C31 105.37(10)
C25 P1 C20 103.88(9)
C31 P1 C20 102.81(9)
C25 P1 Ir1 117.66(7)
C31 P1 Ir1 119.79(7)
C20 P1 Ir1 105.17(7)
C18 C13 C14 119.09(19)
C18 C13 P2 123.18(17)
C14 C13 P2 117.53(15)
C15 C14 C13 120.98(19)
C15 C14 S1 125.54(17)
C13 C14 S1 113.26(15)
C30 C25 C26 119.54(19)
C30 C25 P1 119.50(16)
C26 C25 P1 120.81(16)
C20 C19 C24 120.94(19)
C20 C19 S1 116.51(15)
C24 C19 S1 121.64(16)
C19 C20 C21 118.63(19)
C19 C20 P1 117.76(15)
C21 C20 P1 123.27(16)
C23 C24 C19 119.6(2)
C23 C24 H24 120.2
C19 C24 H24 120.2
C32 C31 C36 119.1(2)
C32 C31 P1 116.61(16)
C36 C31 P1 124.30(16)
C14 C15 C16 118.9(2)
C14 C15 H15 120.5
C16 C15 H15 120.5
C24 C23 C22 119.9(2)
C24 C23 H23 120.0
C22 C23 H23 120.0
C17 C16 C15 120.7(2)
C17 C16 H16 119.6
C15 C16 H16 119.6
C12 C7 C8 119.1(2)
C12 C7 P2 122.23(17)
C8 C7 P2 118.70(17)
C25 C30 C29 120.0(2)
C25 C30 H30 120.0
C29 C30 H30 120.0
C33 C32 C31 120.4(2)
C33 C32 H32 119.8
C31 C32 H32 119.8
C35 C36 C31 119.9(2)
C35 C36 H36 120.0
C31 C36 H36 120.0
C17 C18 C13 120.3(2)
C17 C18 H18 119.9
C13 C18 H18 119.9
C7 C12 C11 120.1(2)
C7 C12 H12 119.9
C11 C12 H12 119.9
C2 C1 C6 119.3(2)
C2 C1 P2 123.89(17)
C6 C1 P2 116.78(16)
C21 C22 C23 120.1(2)
C21 C22 H22 119.9
C23 C22 H22 119.9
C22 C21 C20 120.7(2)
C22 C21 H21 119.7
C20 C21 H21 119.7
C27 C26 C25 119.7(2)
C27 C26 H26 120.1
C25 C26 H26 120.1
C5 C6 C1 120.6(2)
C5 C6 H6 119.7
C1 C6 H6 119.7
C1 C2 C3 120.0(2)
C1 C2 H2 120.0
C3 C2 H2 120.0
C34 C33 C32 120.2(2)
C34 C33 H33 119.9
C32 C33 H33 119.9
C33 C34 C35 119.8(2)
C33 C34 H34 120.1
C35 C34 H34 120.1
C9 C8 C7 120.5(2)
C9 C8 H8 119.7
C7 C8 H8 119.7
C28 C29 C30 120.3(2)
C28 C29 H29 119.9
C30 C29 H29 119.9
C34 C35 C36 120.7(2)
C34 C35 H35 119.7
C36 C35 H35 119.7
C10 C11 C12 120.4(2)
C10 C11 H11 119.8
C12 C11 H11 119.8
C3 C4 C5 120.1(2)
C3 C4 H4 119.9
C5 C4 H4 119.9
C8 C9 C10 120.3(2)
C8 C9 H9 119.9
C10 C9 H9 119.9
C9 C10 C11 119.6(2)
C9 C10 H10 120.2
C11 C10 H10 120.2
C16 C17 C18 120.0(2)
C16 C17 H17 120.0
C18 C17 H17 120.0
C27 C28 C29 120.0(2)
C27 C28 H28 120.0
C29 C28 H28 120.0
C28 C27 C26 120.5(2)
C28 C27 H27 119.8
C26 C27 H27 119.8
C4 C3 C2 120.1(2)
C4 C3 H3 119.9
C2 C3 H3 119.9
C6 C5 C4 119.8(2)
C6 C5 H5 120.1
C4 C5 H5 120.1
C40 O2 C37 108.1(2)
C38 C39 C40 103.1(2)
C38 C39 H39A 111.1
C40 C39 H39A 111.1
C38 C39 H39B 111.1
C40 C39 H39B 111.1
H39A C39 H39B 109.1
C39 C38 C37 102.3(2)
C39 C38 H38A 111.3
C37 C38 H38A 111.3
C39 C38 H38B 111.3
C37 C38 H38B 111.3
H38A C38 H38B 109.2
O2 C37 C38 105.8(2)
O2 C37 H37A 110.6
C38 C37 H37A 110.6
O2 C37 H37B 110.6
C38 C37 H37B 110.6
H37A C37 H37B 108.7
O2 C40 C39 109.4(3)
O2 C40 H40A 109.8
C39 C40 H40A 109.8
O2 C40 H40B 109.8
C39 C40 H40B 109.8
H40A C40 H40B 108.2

loop_
_geom_bond_atom_site_label_1
_geom_bond_atom_site_label_2
_geom_bond_distance
Ir1 S1 2.1341(5)
Ir1 P1 2.2599(5)
Ir1 P2 2.2791(5)
Ir1 Cl1 2.3551(5)
S1 O1 1.4863(15)
S1 C19 1.806(2)
S1 C14 1.812(2)
P2 C1 1.817(2)
P2 C7 1.819(2)
P2 C13 1.822(2)
P1 C25 1.819(2)
P1 C31 1.826(2)
P1 C20 1.833(2)
C13 C18 1.398(3)
C13 C14 1.402(3)
C14 C15 1.392(3)
C25 C30 1.393(3)
C25 C26 1.404(3)
C19 C20 1.393(3)
C19 C24 1.399(3)
C20 C21 1.400(3)
C24 C23 1.388(3)
C24 H24 0.9500
C31 C32 1.400(3)
C31 C36 1.400(3)
C15 C16 1.398(3)
C15 H15 0.9500
C23 C22 1.396(3)
C23 H23 0.9500
C16 C17 1.388(3)
C16 H16 0.9500
C7 C12 1.389(3)
C7 C8 1.399(3)
C30 C29 1.394(3)
C30 H30 0.9500
C32 C33 1.391(3)
C32 H32 0.9500
C36 C35 1.389(3)
C36 H36 0.9500
C18 C17 1.392(3)
C18 H18 0.9500
C12 C11 1.394(3)
C12 H12 0.9500
C1 C2 1.397(3)
C1 C6 1.397(3)
C22 C21 1.386(3)
C22 H22 0.9500
C21 H21 0.9500
C26 C27 1.390(3)
C26 H26 0.9500
C6 C5 1.390(3)
C6 H6 0.9500
C2 C3 1.398(3)
C2 H2 0.9500
C33 C34 1.385(3)
C33 H33 0.9500
C34 C35 1.386(3)
C34 H34 0.9500
C8 C9 1.384(3)
C8 H8 0.9500
C29 C28 1.386(3)
C29 H29 0.9500
C35 H35 0.9500
C11 C10 1.387(3)
C11 H11 0.9500
C4 C3 1.389(3)
C4 C5 1.391(4)
C4 H4 0.9500
C9 C10 1.386(3)
C9 H9 0.9500
C10 H10 0.9500
C17 H17 0.9500
C28 C27 1.383(4)
C28 H28 0.9500
C27 H27 0.9500
C3 H3 0.9500
C5 H5 0.9500
O2 C40 1.405(4)
O2 C37 1.452(4)
C39 C38 1.507(4)
C39 C40 1.531(4)
C39 H39A 0.9900
C39 H39B 0.9900
C38 C37 1.531(4)
C38 H38A 0.9900
C38 H38B 0.9900
C37 H37A 0.9900
C37 H37B 0.9900
C40 H40A 0.9900
C40 H40B 0.9900
